data_2012764
loop_
_publ_author_name
'Bogdanovi\'c, Goran A.'
'Miodragovi\'c, Djenana U.'
'Malinar, Mijat J.'

_publ_section_title
;Mixed cobalt(III) complexes with aromatic amino acids and diamines. III.
 Absolute structure of
 \L-<i>trans</i>(O)-(1,2-diaminoethane-\k^2^<i>N</i>,<i>N</i>)bis(<i>S</i>-tyrosinato)cobalt(III)
 chloride tetrahydrate
;
_journal_issue 6
_journal_name_full 'Acta Crystallographica Section C'
_journal_page_first m338
_journal_page_last m340
_journal_paper_doi 10.1107/S0108270102006728
_journal_volume 58
_journal_year 2002
_chemical_formula_iupac '[Co (C9 H10 N O3)2 (C2 H8 N2)] Cl, 4H2 O'
_chemical_formula_moiety 'C20 H28 Co N4 O6 1+, Cl 1+, 4H2 O'
_chemical_formula_sum 'C20 H36 Cl Co N4 O10'
_chemical_formula_weight 586.91
_chemical_name_systematic
;
\L-trans(O)-(1,2-diaminoethane)bis(S-tyrosinato)cobalt(III) chloride
tetrahydrate
;
_space_group_IT_number 4
_symmetry_cell_setting monoclinic
_symmetry_space_group_name_Hall 'P 2yb'
_symmetry_space_group_name_H-M 'P 1 21 1'
_atom_sites_solution_hydrogens geom
_atom_sites_solution_primary direct
_atom_sites_solution_secondary difmap
_cell_angle_alpha 90.00
_cell_angle_beta 94.50(2)
_cell_angle_gamma 90.00
_cell_formula_units_Z 2
_cell_length_a 8.232(3)
_cell_length_b 15.348(5)
_cell_length_c 10.539(3)
_cell_measurement_reflns_used 25
_cell_measurement_temperature 293(2)
_cell_measurement_theta_max 15.63
_cell_measurement_theta_min 11.28
_cell_volume 1327.4(8)
_computing_cell_refinement 'CAD-4 software'
_computing_data_collection 'CAD-4 software (Enraf-Nonius, 1989)'
_computing_data_reduction 'CAD-4 EXPRESS (Enraf-Nonius, 1994)'
_computing_molecular_graphics 'ORTEPIII (Burnett & Johnson, 1996)'
_computing_publication_material 'SHELXL97, PARST (Nardelli, 1995) and WinGX (Farrugia, 1999)'
_computing_structure_refinement 'SHELXL97 (Scheldrick, 1997)'
_computing_structure_solution 'SHELXS97 (Scheldrick, 1997)'
_diffrn_ambient_temperature 293(3)
_diffrn_measured_fraction_theta_full 0.995
_diffrn_measured_fraction_theta_max 0.995
_diffrn_measurement_device 'Enraf-Nonius CAD-4'
_diffrn_measurement_method \w/2\q
_diffrn_radiation_monochromator graphite
_diffrn_radiation_source 'fine-focus sealed tube'
_diffrn_radiation_type MoK\a
_diffrn_radiation_wavelength 0.71073
_diffrn_reflns_av_R_equivalents 0.0108
_diffrn_reflns_av_sigmaI/netI 0.0251
_diffrn_reflns_limit_h_max 10
_diffrn_reflns_limit_h_min 0
_diffrn_reflns_limit_k_max 18
_diffrn_reflns_limit_k_min -18
_diffrn_reflns_limit_l_max 13
_diffrn_reflns_limit_l_min -13
_diffrn_reflns_number 11424
_diffrn_reflns_theta_full 26.98
_diffrn_reflns_theta_max 26.98
_diffrn_reflns_theta_min 1.94
_diffrn_standards_decay_% 0
_diffrn_standards_interval_time 60
_diffrn_standards_number 2
_exptl_absorpt_coefficient_mu 0.805
_exptl_absorpt_correction_T_max 0.9261
_exptl_absorpt_correction_T_min 0.8815
_exptl_absorpt_correction_type gaussian
_exptl_absorpt_process_details '(Spek, 1990, 1998)'
_exptl_crystal_colour red
_exptl_crystal_density_diffrn 1.468
_exptl_crystal_density_method 'not measured'
_exptl_crystal_description prismatic
_exptl_crystal_F_000 616
_exptl_crystal_size_max 0.290
_exptl_crystal_size_mid 0.144
_exptl_crystal_size_min 0.108
_refine_diff_density_max 0.323
_refine_diff_density_min -0.301
_refine_ls_abs_structure_details '(Flack, 1983)'
_refine_ls_abs_structure_Flack -0.008(12)
_refine_ls_extinction_method none
_refine_ls_goodness_of_fit_ref 1.100
_refine_ls_hydrogen_treatment constr
_refine_ls_matrix_type full
_refine_ls_number_parameters 325
_refine_ls_number_reflns 5323
_refine_ls_number_restraints 1
_refine_ls_restrained_S_all 1.100
_refine_ls_R_factor_all 0.0450
_refine_ls_R_factor_gt 0.0318
_refine_ls_shift/su_max 0.001
_refine_ls_shift/su_mean 0.000
_refine_ls_structure_factor_coef Fsqd
_refine_ls_weighting_details 'calc w = 1/[\s^2^(Fo^2^)+(0.0450P)^2^+0.7052P] where P = (Fo^2^+2Fc^2^)/3'
_refine_ls_weighting_scheme calc
_refine_ls_wR_factor_gt 0.0810
_refine_ls_wR_factor_ref 0.0881
_reflns_number_gt 4768
_reflns_number_total 5323
_reflns_observed_criterion I>2\s(I)
_cod_data_source_file na1562.cif
_cod_data_source_block I
_cod_depositor_comments
;
The following automatic conversions were performed:

'_exptl_absorpt_correction_type' value 'Gaussian' changed to
'gaussian' according to
/home/saulius/struct/CIF-dictionaries/cif_core.dic dictionary named
'cif_core.dic' version 2.4.1 from 2010-06-29.

Automatic conversion script
Id: cif_fix_values 1715 2011-07-08 13:25:40Z adriana 
;
_cod_original_sg_symbol_H-M 'P 21'
_cod_database_code 2012764
_cod_database_fobs_code 2012764

loop_
_symmetry_equiv_pos_as_xyz
'x, y, z'
'-x, y+1/2, -z'

loop_
_atom_site_label
_atom_site_fract_x
_atom_site_fract_y
_atom_site_fract_z
_atom_site_U_iso_or_equiv
_atom_site_adp_type
_atom_site_calc_flag
_atom_site_refinement_flags
_atom_site_occupancy
_atom_site_disorder_assembly
_atom_site_disorder_group
_atom_site_type_symbol
Co 0.36432(4) -0.184147(19) 0.56184(3) 0.02179(8) Uani d . 1 . . Co
N3 0.2004(2) -0.1885(2) 0.41807(19) 0.0283(4) Uani d . 1 . . N
H1N3 0.1008 -0.1957 0.4462 0.034 Uiso calc R 1 . . H
H2N3 0.2007 -0.1383 0.3741 0.034 Uiso calc R 1 . . H
N4 0.4974(3) -0.25376(16) 0.4539(2) 0.0296(5) Uani d . 1 . . N
H1N4 0.5967 -0.2295 0.4521 0.035 Uiso calc R 1 . . H
H2N4 0.5099 -0.3079 0.4861 0.035 Uiso calc R 1 . . H
C19 0.2381(4) -0.2619(2) 0.3353(3) 0.0386(7) Uani d . 1 . . C
H19A 0.1787 -0.2562 0.2526 0.046 Uiso calc R 1 . . H
H19B 0.2085 -0.3167 0.3730 0.046 Uiso calc R 1 . . H
C20 0.4174(4) -0.2583(2) 0.3229(3) 0.0371(7) Uani d . 1 . . C
H20A 0.4529 -0.3098 0.2796 0.044 Uiso calc R 1 . . H
H20B 0.4447 -0.2073 0.2745 0.044 Uiso calc R 1 . . H
O1 0.4563(2) -0.08050(13) 0.50342(19) 0.0281(4) Uani d . 1 . . O
O2 0.4296(3) 0.06246(14) 0.4927(2) 0.0437(6) Uani d . 1 . . O
N1 0.2256(3) -0.10611(15) 0.6532(2) 0.0254(5) Uani d . 1 . . N
H1N1 0.1238 -0.1276 0.6510 0.031 Uiso calc R 1 . . H
H2N1 0.2646 -0.1016 0.7352 0.031 Uiso calc R 1 . . H
C1 0.3811(4) -0.00906(18) 0.5258(3) 0.0285(6) Uani d . 1 . . C
C2 0.2236(3) -0.01889(18) 0.5917(3) 0.0271(6) Uani d . 1 . . C
H2 0.1328 -0.0179 0.5258 0.032 Uiso calc R 1 . . H
C3 0.1990(4) 0.0564(2) 0.6832(3) 0.0356(7) Uani d . 1 . . C
H3A 0.2950 0.0610 0.7424 0.043 Uiso calc R 1 . . H
H3B 0.1903 0.1102 0.6346 0.043 Uiso calc R 1 . . H
C4 0.0507(4) 0.0483(2) 0.7588(3) 0.0334(6) Uani d . 1 . . C
C5 -0.0999(4) 0.0209(2) 0.7060(3) 0.0362(7) Uani d . 1 . . C
H5 -0.1103 0.0027 0.6216 0.043 Uiso calc R 1 . . H
C6 -0.2358(4) 0.0198(2) 0.7758(3) 0.0372(7) Uani d . 1 . . C
H6 -0.3359 0.0012 0.7384 0.045 Uiso calc R 1 . . H
C7 -0.2214(4) 0.0465(2) 0.9014(3) 0.0378(7) Uani d . 1 . . C
O3 -0.3595(3) 0.04689(19) 0.9668(2) 0.0509(7) Uani d . 1 . . O
H1O3 -0.3548 0.0891 1.0193 0.076 Uiso d R 1 . . H
C8 -0.0729(5) 0.0721(2) 0.9562(3) 0.0465(8) Uani d . 1 . . C
H8 -0.0628 0.0895 1.0410 0.056 Uiso calc R 1 . . H
C9 0.0628(4) 0.0724(2) 0.8858(3) 0.0438(8) Uani d . 1 . . C
H9 0.1634 0.0890 0.9246 0.053 Uiso calc R 1 . . H
O4 0.2741(2) -0.28452(13) 0.6334(2) 0.0293(4) Uani d . 1 . . O
O5 0.3062(3) -0.38214(15) 0.7868(2) 0.0403(5) Uani d . 1 . . O
N2 0.5316(3) -0.19277(19) 0.7042(2) 0.0270(5) Uani d . 1 . . N
H1N2 0.6305 -0.1827 0.6764 0.032 Uiso calc R 1 . . H
H2N2 0.5132 -0.1525 0.7635 0.032 Uiso calc R 1 . . H
C10 0.3574(4) -0.31985(18) 0.7274(3) 0.0292(6) Uani d . 1 . . C
C11 0.5269(3) -0.28214(19) 0.7612(3) 0.0306(6) Uani d . 1 . . C
H11 0.6056 -0.3184 0.7202 0.037 Uiso calc R 1 . . H
C12 0.5732(4) -0.2835(2) 0.9042(3) 0.0404(7) Uani d . 1 . . C
H12A 0.4867 -0.2559 0.9470 0.048 Uiso calc R 1 . . H
H12B 0.5799 -0.3437 0.9322 0.048 Uiso calc R 1 . . H
C13 0.7325(4) -0.2387(2) 0.9457(3) 0.0354(7) Uani d . 1 . . C
C14 0.8717(4) -0.2525(2) 0.8825(3) 0.0420(7) Uani d . 1 . . C
H14 0.8661 -0.2885 0.8113 0.050 Uiso calc R 1 . . H
C15 1.0184(4) -0.2142(2) 0.9230(3) 0.0441(8) Uani d . 1 . . C
H15 1.1101 -0.2243 0.8789 0.053 Uiso calc R 1 . . H
C16 1.0291(4) -0.1612(2) 1.0282(3) 0.0407(8) Uani d . 1 . . C
O6 1.1780(3) -0.1256(2) 1.0665(3) 0.0553(7) Uani d . 1 . . O
H1O6 1.2108 -0.1462 1.1389 0.083 Uiso d R 1 . . H
C17 0.8917(5) -0.1464(3) 1.0930(3) 0.0503(9) Uani d . 1 . . C
H17 0.8976 -0.1107 1.1645 0.060 Uiso calc R 1 . . H
C18 0.7455(4) -0.1852(3) 1.0508(3) 0.0454(7) Uani d . 1 . . C
H18 0.6536 -0.1747 1.0946 0.055 Uiso calc R 1 . . H
Cl -0.13650(9) -0.19990(7) 0.54624(9) 0.0531(3) Uani d . 1 . . Cl
O1W 0.4064(3) -0.0795(2) 0.9008(2) 0.0504(6) Uani d . 1 . . O
H11W 0.4627 -0.0351 0.9241 0.076 Uiso d R 1 . . H
H21W 0.3531 -0.0950 0.9629 0.076 Uiso d R 1 . . H
O2W -0.0286(4) -0.3968(2) 0.6341(3) 0.0707(9) Uani d . 1 . . O
H12W -0.0810 -0.3493 0.6229 0.106 Uiso d R 1 . . H
H22W 0.0546 -0.3939 0.5914 0.106 Uiso d R 1 . . H
O3W -0.2111(4) -0.5173(2) 0.7437(3) 0.0681(8) Uani d . 1 . . O
H13W -0.1500 -0.4794 0.7127 0.102 Uiso d R 1 . . H
H23W -0.2230 -0.5029 0.8203 0.102 Uiso d R 1 . . H
O4W 0.4509(5) -0.5448(2) 0.7442(3) 0.0788(10) Uani d . 1 . . O
H14W 0.4313 -0.5735 0.6757 0.118 Uiso d R 1 . . H
H24W 0.5242 -0.5075 0.7315 0.118 Uiso d R 1 . . H

loop_
_atom_site_aniso_label
_atom_site_aniso_U_11
_atom_site_aniso_U_22
_atom_site_aniso_U_33
_atom_site_aniso_U_12
_atom_site_aniso_U_13
_atom_site_aniso_U_23
Co 0.02055(14) 0.01730(15) 0.02802(15) -0.00076(16) 0.00508(11) 0.00091(16)
N3 0.0253(10) 0.0263(11) 0.0336(10) -0.0029(13) 0.0043(8) 0.0013(13)
N4 0.0272(11) 0.0243(12) 0.0381(13) 0.0019(10) 0.0087(10) -0.0018(10)
C19 0.0436(17) 0.0340(17) 0.0374(16) -0.0019(14) -0.0019(13) -0.0082(13)
C20 0.0468(18) 0.0314(16) 0.0344(15) 0.0015(14) 0.0120(13) -0.0054(12)
O1 0.0272(10) 0.0209(10) 0.0374(11) -0.0014(8) 0.0104(8) 0.0028(8)
O2 0.0558(14) 0.0208(10) 0.0572(14) -0.0083(11) 0.0209(12) 0.0011(9)
N1 0.0234(11) 0.0244(13) 0.0291(12) 0.0009(9) 0.0062(9) 0.0009(9)
C1 0.0336(14) 0.0216(14) 0.0306(13) -0.0003(12) 0.0052(11) -0.0012(11)
C2 0.0282(13) 0.0204(13) 0.0331(14) 0.0044(11) 0.0057(11) 0.0016(11)
C3 0.0387(16) 0.0229(14) 0.0460(17) 0.0009(13) 0.0092(13) -0.0060(12)
C4 0.0376(16) 0.0228(14) 0.0405(16) 0.0071(12) 0.0080(12) -0.0026(12)
C5 0.0447(17) 0.0313(15) 0.0327(15) 0.0060(14) 0.0048(13) -0.0066(12)
C6 0.0356(16) 0.0367(17) 0.0391(16) -0.0006(14) 0.0023(13) -0.0083(13)
C7 0.0415(17) 0.0317(16) 0.0421(17) 0.0003(14) 0.0146(13) -0.0054(13)
O3 0.0470(14) 0.0568(16) 0.0515(14) -0.0098(12) 0.0206(11) -0.0214(12)
C8 0.052(2) 0.051(2) 0.0372(17) -0.0046(17) 0.0083(15) -0.0171(15)
C9 0.0414(18) 0.046(2) 0.0443(18) -0.0046(16) 0.0052(14) -0.0148(15)
O4 0.0275(10) 0.0232(10) 0.0375(11) -0.0042(9) 0.0052(8) 0.0052(9)
O5 0.0456(13) 0.0321(11) 0.0440(12) -0.0052(10) 0.0101(10) 0.0114(10)
N2 0.0241(10) 0.0257(13) 0.0312(10) -0.0018(11) 0.0028(8) 0.0025(11)
C10 0.0319(14) 0.0223(13) 0.0346(14) 0.0013(12) 0.0111(11) 0.0026(11)
C11 0.0291(14) 0.0252(14) 0.0376(15) 0.0030(12) 0.0026(12) 0.0057(12)
C12 0.0398(17) 0.0439(19) 0.0372(16) -0.0035(15) 0.0018(13) 0.0119(14)
C13 0.0359(15) 0.0379(17) 0.0317(14) 0.0040(14) -0.0017(12) 0.0093(12)
C14 0.0443(18) 0.0439(19) 0.0379(16) 0.0006(16) 0.0030(13) -0.0057(14)
C15 0.0389(17) 0.050(2) 0.0445(18) -0.0009(15) 0.0098(14) -0.0033(14)
C16 0.0381(16) 0.044(2) 0.0401(16) -0.0025(13) 0.0041(13) 0.0021(13)
O6 0.0459(14) 0.0674(18) 0.0528(15) -0.0146(13) 0.0043(11) -0.0086(13)
C17 0.052(2) 0.060(2) 0.0398(18) 0.0030(18) 0.0070(16) -0.0111(16)
C18 0.0411(15) 0.0567(19) 0.0395(14) 0.004(2) 0.0093(11) 0.000(2)
Cl 0.0273(3) 0.0690(9) 0.0643(5) -0.0078(4) 0.0120(3) -0.0044(5)
O1W 0.0471(14) 0.0614(17) 0.0433(13) -0.0054(13) 0.0080(10) -0.0125(12)
O2W 0.0552(17) 0.062(2) 0.096(2) -0.0185(15) 0.0097(17) -0.0191(17)
O3W 0.076(2) 0.071(2) 0.0554(16) 0.0012(17) -0.0073(15) 0.0161(15)
O4W 0.109(3) 0.060(2) 0.073(2) 0.0163(19) 0.0432(19) 0.0090(16)

loop_
_atom_type_symbol
_atom_type_description
_atom_type_scat_dispersion_real
_atom_type_scat_dispersion_imag
_atom_type_scat_source
C C 0.0033 0.0016 'International Tables Vol C Tables 4.2.6.8 and 6.1.1.4'
H H 0.0000 0.0000 'International Tables Vol C Tables 4.2.6.8 and 6.1.1.4'
N N 0.0061 0.0033 'International Tables Vol C Tables 4.2.6.8 and 6.1.1.4'
O O 0.0106 0.0060 'International Tables Vol C Tables 4.2.6.8 and 6.1.1.4'
Co Co 0.3494 0.9721 'International Tables Vol C Tables 4.2.6.8 and 6.1.1.4'
Cl Cl 0.1484 0.1585 'International Tables Vol C Tables 4.2.6.8 and 6.1.1.4'

loop_
_geom_angle_atom_site_label_1
_geom_angle_atom_site_label_2
_geom_angle_atom_site_label_3
_geom_angle
_geom_angle_publ_flag
O1 Co O4 175.55(10) yes
O1 Co N3 92.66(11) yes
O4 Co N3 90.71(10) yes
O1 Co N4 90.77(11) yes
O4 Co N4 92.41(10) yes
N3 Co N4 85.09(11) yes
O1 Co N1 84.79(9) yes
O4 Co N1 92.29(10) yes
N3 Co N1 90.49(11) yes
N4 Co N1 173.59(11) yes
O1 Co N2 91.77(10) yes
O4 Co N2 85.07(10) yes
N3 Co N2 174.08(14) yes
N4 Co N2 90.94(11) yes
N1 Co N2 93.81(11) yes
C19 N3 Co 108.73(19) no
C19 N3 H1N3 109.9 no
Co N3 H1N3 109.9 no
C19 N3 H2N3 109.9 no
Co N3 H2N3 109.9 no
H1N3 N3 H2N3 108.3 no
C20 N4 Co 109.79(18) no
C20 N4 H1N4 109.7 no
Co N4 H1N4 109.7 no
C20 N4 H2N4 109.7 no
Co N4 H2N4 109.7 no
H1N4 N4 H2N4 108.2 no
N3 C19 C20 106.3(2) no
N3 C19 H19A 110.5 no
C20 C19 H19A 110.5 no
N3 C19 H19B 110.5 no
C20 C19 H19B 110.5 no
H19A C19 H19B 108.7 no
N4 C20 C19 106.8(2) no
N4 C20 H20A 110.4 no
C19 C20 H20A 110.4 no
N4 C20 H20B 110.4 no
C19 C20 H20B 110.4 no
H20A C20 H20B 108.6 no
C1 O1 Co 116.53(18) no
C2 N1 Co 108.85(17) no
C2 N1 H1N1 109.9 no
Co N1 H1N1 109.9 no
C2 N1 H2N1 109.9 no
Co N1 H2N1 109.9 no
H1N1 N1 H2N1 108.3 no
O2 C1 O1 122.5(3) no
O2 C1 C2 121.6(3) no
O1 C1 C2 115.9(2) no
N1 C2 C1 107.9(2) no
N1 C2 C3 113.8(2) no
C1 C2 C3 111.8(2) no
N1 C2 H2 107.7 no
C1 C2 H2 107.7 no
C3 C2 H2 107.7 no
C4 C3 C2 114.9(3) no
C4 C3 H3A 108.5 no
C2 C3 H3A 108.5 no
C4 C3 H3B 108.5 no
C2 C3 H3B 108.5 no
H3A C3 H3B 107.5 no
C9 C4 C5 117.6(3) no
C9 C4 C3 119.1(3) no
C5 C4 C3 123.2(3) no
C4 C5 C6 121.7(3) no
C4 C5 H5 119.2 no
C6 C5 H5 119.2 no
C7 C6 C5 119.5(3) no
C7 C6 H6 120.2 no
C5 C6 H6 120.2 no
C8 C7 O3 122.2(3) no
C8 C7 C6 119.8(3) no
O3 C7 C6 118.0(3) no
C7 O3 H1O3 109.4 no
C7 C8 C9 120.3(3) no
C7 C8 H8 119.8 no
C9 C8 H8 119.8 no
C4 C9 C8 121.0(3) no
C4 C9 H9 119.5 no
C8 C9 H9 119.5 no
C10 O4 Co 116.76(19) no
C11 N2 Co 109.27(18) no
C11 N2 H1N2 109.8 no
Co N2 H1N2 109.8 no
C11 N2 H2N2 109.8 no
Co N2 H2N2 109.8 no
H1N2 N2 H2N2 108.3 no
O5 C10 O4 122.5(3) no
O5 C10 C11 121.2(3) no
O4 C10 C11 116.3(2) no
N2 C11 C10 107.8(2) no
N2 C11 C12 113.4(3) no
C10 C11 C12 112.2(2) no
N2 C11 H11 107.8 no
C10 C11 H11 107.8 no
C12 C11 H11 107.8 no
C13 C12 C11 115.0(3) no
C13 C12 H12A 108.5 no
C11 C12 H12A 108.5 no
C13 C12 H12B 108.5 no
C11 C12 H12B 108.5 no
H12A C12 H12B 107.5 no
C18 C13 C14 117.6(3) no
C18 C13 C12 121.0(3) no
C14 C13 C12 121.4(3) no
C15 C14 C13 121.5(3) no
C15 C14 H14 119.3 no
C13 C14 H14 119.3 no
C16 C15 C14 120.1(3) no
C16 C15 H15 120.0 no
C14 C15 H15 120.0 no
O6 C16 C15 118.2(3) no
O6 C16 C17 122.3(3) no
C15 C16 C17 119.5(3) no
C16 O6 H1O6 109.2 no
C16 C17 C18 119.6(3) no
C16 C17 H17 120.2 no
C18 C17 H17 120.2 no
C13 C18 C17 121.7(3) no
C13 C18 H18 119.1 no
C17 C18 H18 119.1 no
H11W O1W H21W 107.7 no
H12W O2W H22W 107.7 no
H13W O3W H23W 107.7 no
H14W O4W H24W 107.7 no

loop_
_geom_bond_atom_site_label_1
_geom_bond_atom_site_label_2
_geom_bond_site_symmetry_2
_geom_bond_distance
_geom_bond_publ_flag
Co O1 . 1.886(2) yes
Co O4 . 1.892(2) yes
Co N3 . 1.950(2) yes
Co N4 . 1.957(2) yes
Co N1 . 1.959(2) yes
Co N2 . 1.960(2) yes
N3 C19 . 1.472(4) no
N3 H1N3 . 0.9000 no
N3 H2N3 . 0.9000 no
N4 C20 . 1.484(4) no
N4 H1N4 . 0.9000 no
N4 H2N4 . 0.9000 no
C19 C20 . 1.493(5) no
C19 H19A . 0.9700 no
C19 H19B . 0.9700 no
C20 H20A . 0.9700 no
C20 H20B . 0.9700 no
O1 C1 . 1.290(4) yes
O2 C1 . 1.228(4) yes
N1 C2 . 1.487(4) yes
N1 H1N1 . 0.9000 no
N1 H2N1 . 0.9000 no
C1 C2 . 1.526(4) yes
C2 C3 . 1.529(4) no
C2 H2 . 0.9800 no
C3 C4 . 1.514(4) no
C3 H3A . 0.9700 no
C3 H3B . 0.9700 no
C4 C9 . 1.385(4) no
C4 C5 . 1.384(5) no
C5 C6 . 1.386(5) no
C5 H5 . 0.9300 no
C6 C7 . 1.381(4) no
C6 H6 . 0.9300 no
C7 C8 . 1.368(5) no
C7 O3 . 1.376(4) no
O3 H1O3 . 0.8500 no
C8 C9 . 1.388(5) no
C8 H8 . 0.9300 no
C9 H9 . 0.9300 no
O4 C10 . 1.281(4) yes
O5 C10 . 1.235(4) yes
N2 C11 . 1.499(4) yes
N2 H1N2 . 0.9000 no
N2 H2N2 . 0.9000 no
C10 C11 . 1.527(4) yes
C11 C12 . 1.526(4) no
C11 H11 . 0.9800 no
C12 C13 . 1.515(5) no
C12 H12A . 0.9700 no
C12 H12B . 0.9700 no
C13 C18 . 1.376(5) no
C13 C14 . 1.386(5) no
C14 C15 . 1.381(5) no
C14 H14 . 0.9300 no
C15 C16 . 1.372(5) no
C15 H15 . 0.9300 no
C16 O6 . 1.373(4) no
C16 C17 . 1.385(5) no
O6 H1O6 . 0.8500 no
C17 C18 . 1.384(5) no
C17 H17 . 0.9300 no
C18 H18 . 0.9300 no
O1W H11W . 0.85 no
O1W H21W . 0.85 no
O2W H12W . 0.85 no
O2W H22W . 0.85 no
O3W H13W . 0.85 no
O3W H23W . 0.85 no
O4W H14W . 0.85 no
O4W H24W . 0.85 no

loop_
_geom_hbond_atom_site_label_D
_geom_hbond_atom_site_label_H
_geom_hbond_atom_site_label_A
_geom_hbond_site_symmetry_A
_geom_hbond_distance_DH
_geom_hbond_distance_HA
_geom_hbond_distance_DA
_geom_hbond_angle_DHA
N3 H1N3 Cl . 0.90 2.29 3.183(2) 170
N3 H2N3 O3W 2_556 0.90 2.24 3.138(5) 176
N1 H1N1 Cl . 0.90 2.58 3.421(3) 155
N1 H2N1 O1W . 0.90 2.05 2.929(4) 165
N2 H2N2 O1W . 0.90 2.08 2.951(4) 163
N4 H1N4 Cl 1_655 0.90 2.38 3.202(3) 152
N2 H1N2 Cl 1_655 0.90 2.46 3.311(2) 158
N4 H2N4 O2 2_646 0.90 2.06 2.929(3) 162
O3 H1O3 O5 2_557 0.85 2.10 2.818(3) 142
O6 H1O6 O3W 2_657 0.85 2.33 2.599(4) 98
O1W H11W O3 1_655 0.85 1.96 2.784(4) 165
O1W H21W O6 1_455 0.85 1.93 2.758(4) 163
O2W H12W Cl . 0.85 2.46 3.263(4) 157
O2W H22W O4 . 0.85 2.48 3.030(4) 123
O3W H13W O2W . 0.85 1.85 2.699(5) 176
O3W H23W O6 2_647 0.85 2.24 2.599(4) 105
O4W H14W O1 2_646 0.85 2.17 2.830(4) 134
O4W H24W O3W 1_655 0.85 2.18 2.815(5) 132
